data_7012241
loop_
_publ_author_name
'Tulloch, Arran A. D.'
'Winston, Scott'
'Danopoulos, Andreas A.'
'Eastham, Graham'
'Hursthouse, Michael B.'

_publ_section_title
;
 Functionalised and chelate heterocyclic carbene complexes of
 palladium; synthesis and structural studiesElectronic supplementary
 information (ESI) available: crystallographic data and ORTEP plots for
 complexes 4, 7, 8 and 13. See
 http://www.rsc.org/suppdata/dt/b2/b209231j/
;
_journal_issue 4
_journal_name_full 'Dalton Transactions'
_journal_page_first 699
_journal_paper_doi 10.1039/b209231j
_journal_year 2003
_chemical_formula_moiety 'C21 H26 Br1 N3 Pd1'
_chemical_formula_sum 'C21 H26 Br N3 Pd'
_chemical_formula_weight 506.76
_chemical_name_common 00skl028
_space_group_IT_number 14
_symmetry_cell_setting monoclinic
_symmetry_space_group_name_Hall '-P 2ybc'
_symmetry_space_group_name_H-M 'P 1 21/c 1'
_atom_sites_solution_hydrogens geom
_atom_sites_solution_primary direct
_atom_sites_solution_secondary difmap
_audit_creation_method SHELXL-97
_cell_angle_alpha 90.00
_cell_angle_beta 90.93
_cell_angle_gamma 90.00
_cell_formula_units_Z 4
_cell_length_a 11.29100(10)
_cell_length_b 13.06100(10)
_cell_length_c 14.7203(2)
_cell_measurement_reflns_used 24069
_cell_measurement_temperature 150(2)
_cell_measurement_theta_max 30.03
_cell_measurement_theta_min 1.00
_cell_volume 2170.54(4)
_computing_cell_refinement 'Scalepack (Otwinowski & Minor 1997)'
_computing_data_collection 'Collect (Nonius BV, 1997-2000)'
_computing_data_reduction 'Denzo a. Scalepack (Otwinowski & Minor 1997)'
_computing_molecular_graphics 'ORTEP-3 (Farrugia, 1997)'
_computing_publication_material 'PLATON (Spek, 1990)'
_computing_structure_refinement 'SHELXL-97 (Sheldrick, 1997)'
_computing_structure_solution 'SHELXS-97 (Sheldrick, 1990)'
_diffrn_ambient_temperature 150(2)
_diffrn_detector_area_resol_mean '9.091 pixels/mm'
_diffrn_measured_fraction_theta_full 0.984
_diffrn_measured_fraction_theta_max 0.984
_diffrn_measurement_device_type 'Enraf Nonius KappaCCD area detector'
_diffrn_measurement_method '\f and \w scans to fill Ewald sphere'
_diffrn_radiation_monochromator graphite
_diffrn_radiation_source 'fine-focus sealed tube'
_diffrn_radiation_type MoK\a
_diffrn_radiation_wavelength 0.71073
_diffrn_reflns_av_R_equivalents 0.0471
_diffrn_reflns_av_sigmaI/netI 0.0437
_diffrn_reflns_limit_h_max 15
_diffrn_reflns_limit_h_min -15
_diffrn_reflns_limit_k_max 18
_diffrn_reflns_limit_k_min -17
_diffrn_reflns_limit_l_max 20
_diffrn_reflns_limit_l_min -20
_diffrn_reflns_number 25345
_diffrn_reflns_theta_full 30.02
_diffrn_reflns_theta_max 30.02
_diffrn_reflns_theta_min 1.80
_diffrn_standards_decay_% n/a
_diffrn_standards_interval_count n/a
_diffrn_standards_interval_time n/a
_diffrn_standards_number n/a
_exptl_absorpt_coefficient_mu 2.705
_exptl_absorpt_correction_T_max 0.542
_exptl_absorpt_correction_T_min 0.471
_exptl_absorpt_correction_type multi-scan
_exptl_absorpt_process_details
;
SORTAV (Blessing, 1995-1997)
;
_exptl_crystal_colour colorless
_exptl_crystal_density_diffrn 1.551
_exptl_crystal_density_method 'not measured'
_exptl_crystal_description prism
_exptl_crystal_F_000 1016
_exptl_crystal_size_max 0.25
_exptl_crystal_size_mid 0.08
_exptl_crystal_size_min 0.08
_refine_diff_density_max 1.914
_refine_diff_density_min -2.337
_refine_diff_density_rms 0.191
_refine_ls_extinction_method none
_refine_ls_goodness_of_fit_ref 1.074
_refine_ls_hydrogen_treatment constr
_refine_ls_matrix_type full
_refine_ls_number_parameters 235
_refine_ls_number_reflns 6245
_refine_ls_number_restraints 0
_refine_ls_restrained_S_all 1.074
_refine_ls_R_factor_all 0.0658
_refine_ls_R_factor_gt 0.0497
_refine_ls_shift/su_max 0.000
_refine_ls_shift/su_mean 0.000
_refine_ls_structure_factor_coef Fsqd
_refine_ls_weighting_details 'calc w=1/[\s^2^(Fo^2^)+(0.0936P)^2^+3.3634P] where P=(Fo^2^+2Fc^2^)/3'
_refine_ls_weighting_scheme calc
_refine_ls_wR_factor_gt 0.1462
_refine_ls_wR_factor_ref 0.1586
_reflns_number_gt 5015
_reflns_number_total 6245
_reflns_threshold_expression >2sigma(I)
_cod_data_source_file b209231j.txt
_cod_data_source_block Compound5a
_cod_original_sg_symbol_H-M 'P 21/c'
_cod_database_code 7012241

loop_
_symmetry_equiv_pos_as_xyz
'x, y, z'
'-x, y+1/2, -z+1/2'
'-x, -y, -z'
'x, -y-1/2, z-1/2'

loop_
_atom_site_label
_atom_site_type_symbol
_atom_site_fract_x
_atom_site_fract_y
_atom_site_fract_z
_atom_site_U_iso_or_equiv
_atom_site_adp_type
_atom_site_occupancy
_atom_site_symmetry_multiplicity
_atom_site_calc_flag
_atom_site_refinement_flags
_atom_site_disorder_assembly
_atom_site_disorder_group
Pd1 Pd 0.17047(2) 0.08251(2) 0.239533(19) 0.02078(11) Uani 1 1 d . . .
Br1 Br 0.20786(4) -0.01069(3) 0.09821(3) 0.03343(14) Uani 1 1 d . . .
N1 N 0.1854(3) 0.2143(2) 0.4183(2) 0.0232(7) Uani 1 1 d . . .
N2 N 0.0339(3) 0.2294(2) 0.3307(2) 0.0230(6) Uani 1 1 d . . .
N3 N -0.0027(3) 0.1397(2) 0.1995(2) 0.0228(6) Uani 1 1 d . . .
C15 C 0.3972(4) 0.0830(3) 0.5724(3) 0.0351(10) Uani 1 1 d . . .
H15 H 0.3978 0.0318 0.6183 0.042 Uiso 1 1 calc R . .
C12 C 0.3995(4) 0.2314(3) 0.4367(3) 0.0293(8) Uani 1 1 d . . .
C1 C 0.1370(3) 0.1752(3) 0.3415(3) 0.0225(7) Uani 1 1 d . . .
C4 C -0.0441(3) 0.2093(3) 0.2571(3) 0.0238(7) Uani 1 1 d . . .
C17 C 0.4029(4) 0.3111(4) 0.3614(3) 0.0430(12) Uani 1 1 d . . .
H17 H 0.3250 0.3102 0.3281 0.052 Uiso 1 1 calc R . .
C11 C 0.2950(3) 0.1841(3) 0.4624(3) 0.0236(7) Uani 1 1 d . . .
C7 C -0.1838(4) 0.1535(4) 0.1144(3) 0.0346(10) Uani 1 1 d . . .
H7 H -0.2315 0.1326 0.0640 0.041 Uiso 1 1 calc R . .
C6 C -0.2244(4) 0.2262(4) 0.1739(3) 0.0370(10) Uani 1 1 d . . .
H6 H -0.3005 0.2558 0.1649 0.044 Uiso 1 1 calc R . .
C10 C 0.3285(4) 0.0292(4) 0.2881(3) 0.0378(11) Uani 1 1 d . . .
H10A H 0.3610 -0.0202 0.2451 0.057 Uiso 1 1 calc R . .
H10B H 0.3168 -0.0043 0.3468 0.057 Uiso 1 1 calc R . .
H10C H 0.3838 0.0865 0.2959 0.057 Uiso 1 1 calc R . .
C2 C 0.1156(4) 0.2920(3) 0.4538(3) 0.0285(8) Uani 1 1 d . . .
H2 H 0.1328 0.3312 0.5068 0.034 Uiso 1 1 calc R . .
C14 C 0.5014(4) 0.1281(4) 0.5486(3) 0.0380(10) Uani 1 1 d . . .
H14 H 0.5732 0.1083 0.5782 0.046 Uiso 1 1 calc R . .
C8 C -0.0737(4) 0.1115(3) 0.1287(3) 0.0289(8) Uani 1 1 d . . .
H8 H -0.0463 0.0611 0.0876 0.035 Uiso 1 1 calc R . .
C13 C 0.5031(4) 0.2021(4) 0.4819(3) 0.0344(9) Uani 1 1 d . . .
H13 H 0.5760 0.2335 0.4667 0.041 Uiso 1 1 calc R . .
C20 C 0.1738(4) 0.0605(4) 0.5586(4) 0.0400(11) Uani 1 1 d . . .
H20 H 0.1083 0.0946 0.5234 0.048 Uiso 1 1 calc R . .
C3 C 0.0196(4) 0.3012(3) 0.3995(3) 0.0286(8) Uani 1 1 d . . .
H3 H -0.0448 0.3473 0.4066 0.034 Uiso 1 1 calc R . .
C16 C 0.2901(4) 0.1105(3) 0.5308(3) 0.0291(8) Uani 1 1 d . . .
C5 C -0.1532(4) 0.2562(4) 0.2477(3) 0.0338(10) Uani 1 1 d . . .
H5 H -0.1786 0.3067 0.2895 0.041 Uiso 1 1 calc R . .
C22 C 0.1713(6) -0.0526(5) 0.5344(6) 0.0659(18) Uani 1 1 d . . .
H22A H 0.1834 -0.0607 0.4690 0.099 Uiso 1 1 calc R . .
H22B H 0.0945 -0.0818 0.5505 0.099 Uiso 1 1 calc R . .
H22C H 0.2345 -0.0883 0.5680 0.099 Uiso 1 1 calc R . .
C18 C 0.4995(7) 0.2891(5) 0.2945(4) 0.0676(19) Uani 1 1 d . . .
H18A H 0.4983 0.3415 0.2467 0.101 Uiso 1 1 calc R . .
H18B H 0.4864 0.2216 0.2671 0.101 Uiso 1 1 calc R . .
H18C H 0.5766 0.2901 0.3260 0.101 Uiso 1 1 calc R . .
C21 C 0.1510(7) 0.0784(6) 0.6603(5) 0.071(2) Uani 1 1 d . . .
H21A H 0.1541 0.1519 0.6734 0.107 Uiso 1 1 calc R . .
H21B H 0.2116 0.0429 0.6967 0.107 Uiso 1 1 calc R . .
H21C H 0.0726 0.0518 0.6755 0.107 Uiso 1 1 calc R . .
C19 C 0.4223(8) 0.4180(4) 0.4008(6) 0.074(2) Uani 1 1 d . . .
H19A H 0.4231 0.4683 0.3514 0.111 Uiso 1 1 calc R . .
H19B H 0.4982 0.4201 0.4340 0.111 Uiso 1 1 calc R . .
H19C H 0.3580 0.4343 0.4423 0.111 Uiso 1 1 calc R . .

loop_
_atom_site_aniso_label
_atom_site_aniso_U_11
_atom_site_aniso_U_22
_atom_site_aniso_U_33
_atom_site_aniso_U_23
_atom_site_aniso_U_13
_atom_site_aniso_U_12
Pd1 0.02097(16) 0.02122(17) 0.02012(16) -0.00171(10) -0.00072(11) 0.00236(10)
Br1 0.0385(3) 0.0331(2) 0.0287(2) -0.00270(16) 0.00144(18) -0.00091(17)
N1 0.0216(15) 0.0250(16) 0.0229(16) -0.0042(13) -0.0042(13) 0.0029(12)
N2 0.0213(15) 0.0260(16) 0.0216(15) -0.0054(12) -0.0028(12) 0.0021(12)
N3 0.0218(15) 0.0259(16) 0.0206(14) -0.0017(12) -0.0001(12) 0.0017(12)
C15 0.039(2) 0.039(2) 0.027(2) 0.0033(17) -0.0085(19) 0.0060(19)
C12 0.0265(19) 0.033(2) 0.028(2) -0.0034(17) -0.0019(16) -0.0009(16)
C1 0.0193(16) 0.0242(18) 0.0241(18) -0.0006(15) -0.0005(14) 0.0014(14)
C4 0.0220(17) 0.0262(18) 0.0230(18) -0.0002(14) -0.0037(14) -0.0004(14)
C17 0.030(2) 0.054(3) 0.045(3) 0.017(2) -0.006(2) -0.005(2)
C11 0.0223(17) 0.0276(19) 0.0207(17) -0.0052(15) -0.0033(14) 0.0023(15)
C7 0.030(2) 0.048(3) 0.025(2) -0.0067(18) -0.0085(17) 0.0039(19)
C6 0.026(2) 0.050(3) 0.035(2) -0.005(2) -0.0092(18) 0.0123(19)
C10 0.035(2) 0.040(2) 0.038(2) -0.014(2) -0.0126(19) 0.0190(19)
C2 0.0258(19) 0.030(2) 0.029(2) -0.0096(16) -0.0021(16) 0.0031(16)
C14 0.032(2) 0.048(3) 0.033(2) -0.002(2) -0.0133(19) 0.008(2)
C8 0.029(2) 0.032(2) 0.0262(19) -0.0055(17) -0.0030(16) 0.0004(17)
C13 0.0241(19) 0.043(2) 0.036(2) -0.0028(19) -0.0066(17) -0.0012(17)
C20 0.034(2) 0.046(3) 0.040(3) 0.010(2) 0.002(2) -0.003(2)
C3 0.0264(19) 0.029(2) 0.030(2) -0.0101(16) -0.0018(16) 0.0065(16)
C16 0.029(2) 0.033(2) 0.0249(19) 0.0011(17) -0.0020(16) -0.0007(17)
C5 0.026(2) 0.045(3) 0.031(2) -0.0088(19) -0.0045(17) 0.0102(18)
C22 0.054(4) 0.053(3) 0.092(5) -0.007(4) 0.018(3) -0.024(3)
C18 0.101(5) 0.060(4) 0.042(3) 0.001(3) 0.023(3) -0.014(4)
C21 0.066(4) 0.095(6) 0.054(4) 0.000(3) 0.028(3) -0.012(4)
C19 0.091(5) 0.041(3) 0.093(6) 0.011(3) 0.056(5) 0.009(3)

loop_
_atom_type_symbol
_atom_type_description
_atom_type_scat_dispersion_real
_atom_type_scat_dispersion_imag
_atom_type_scat_source
C C 0.0033 0.0016 'International Tables Vol C Tables 4.2.6.8 and 6.1.1.4'
H H 0.0000 0.0000 'International Tables Vol C Tables 4.2.6.8 and 6.1.1.4'
Br Br -0.2901 2.4595 'International Tables Vol C Tables 4.2.6.8 and 6.1.1.4'
N N 0.0061 0.0033 'International Tables Vol C Tables 4.2.6.8 and 6.1.1.4'
Pd Pd -0.9988 1.0072 'International Tables Vol C Tables 4.2.6.8 and 6.1.1.4'

loop_
_geom_angle_atom_site_label_1
_geom_angle_atom_site_label_2
_geom_angle_atom_site_label_3
_geom_angle
_geom_angle_site_symmetry_1
_geom_angle_site_symmetry_3
_geom_angle_publ_flag
C1 Pd1 C10 96.91(17) . . ?
C1 Pd1 N3 79.15(13) . . ?
C10 Pd1 N3 175.17(17) . . ?
C1 Pd1 Br1 171.53(11) . . ?
C10 Pd1 Br1 88.07(13) . . ?
N3 Pd1 Br1 96.18(8) . . ?
C1 N1 C2 111.5(3) . . ?
C1 N1 C11 127.4(3) . . ?
C2 N1 C11 121.1(3) . . ?
C1 N2 C3 111.9(3) . . ?
C1 N2 C4 120.8(3) . . ?
C3 N2 C4 127.3(3) . . ?
C4 N3 C8 117.7(3) . . ?
C4 N3 Pd1 112.8(2) . . ?
C8 N3 Pd1 129.4(3) . . ?
C4 N3 C1 65.7(2) . . ?
C8 N3 C1 174.4(3) . . ?
Pd1 N3 C1 47.14(10) . . ?
C14 C15 C16 121.3(4) . . ?
C14 C15 H15 119.3 . . ?
C16 C15 H15 119.3 . . ?
C11 C12 C13 117.3(4) . . ?
C11 C12 C17 122.3(4) . . ?
C13 C12 C17 120.4(4) . . ?
N1 C1 N2 103.5(3) . . ?
N1 C1 Pd1 142.3(3) . . ?
N2 C1 Pd1 113.7(3) . . ?
N1 C1 N3 163.7(3) . . ?
N2 C1 N3 60.2(2) . . ?
Pd1 C1 N3 53.71(11) . . ?
N3 C4 C5 124.1(3) . . ?
N3 C4 N2 113.2(3) . . ?
C5 C4 N2 122.6(4) . . ?
C18 C17 C12 111.9(5) . . ?
C18 C17 C19 108.8(5) . . ?
C12 C17 C19 110.7(5) . . ?
C18 C17 H17 108.5 . . ?
C12 C17 H17 108.5 . . ?
C19 C17 H17 108.5 . . ?
C12 C11 C16 123.2(4) . . ?
C12 C11 N1 118.8(3) . . ?
C16 C11 N1 118.0(3) . . ?
C8 C7 C6 119.3(4) . . ?
C8 C7 H7 120.4 . . ?
C6 C7 H7 120.4 . . ?
C7 C6 C5 119.7(4) . . ?
C7 C6 H6 120.2 . . ?
C5 C6 H6 120.2 . . ?
Pd1 C10 H10A 109.5 . . ?
Pd1 C10 H10B 109.5 . . ?
H10A C10 H10B 109.5 . . ?
Pd1 C10 H10C 109.5 . . ?
H10A C10 H10C 109.5 . . ?
H10B C10 H10C 109.5 . . ?
C3 C2 N1 107.4(3) . . ?
C3 C2 H2 126.3 . . ?
N1 C2 H2 126.3 . . ?
C15 C14 C13 120.5(4) . . ?
C15 C14 H14 119.7 . . ?
C13 C14 H14 119.7 . . ?
N3 C8 C7 122.2(4) . . ?
N3 C8 H8 118.9 . . ?
C7 C8 H8 118.9 . . ?
C14 C13 C12 120.8(4) . . ?
C14 C13 H13 119.6 . . ?
C12 C13 H13 119.6 . . ?
C22 C20 C16 111.4(4) . . ?
C22 C20 C21 111.9(5) . . ?
C16 C20 C21 110.7(5) . . ?
C22 C20 H20 107.5 . . ?
C16 C20 H20 107.5 . . ?
C21 C20 H20 107.5 . . ?
C2 C3 N2 105.7(3) . . ?
C2 C3 H3 127.2 . . ?
N2 C3 H3 127.2 . . ?
C11 C16 C15 116.8(4) . . ?
C11 C16 C20 122.2(4) . . ?
C15 C16 C20 121.0(4) . . ?
C4 C5 C6 117.1(4) . . ?
C4 C5 H5 121.5 . . ?
C6 C5 H5 121.5 . . ?
C20 C22 H22A 109.5 . . ?
C20 C22 H22B 109.5 . . ?
H22A C22 H22B 109.5 . . ?
C20 C22 H22C 109.5 . . ?
H22A C22 H22C 109.5 . . ?
H22B C22 H22C 109.5 . . ?
C17 C18 H18A 109.5 . . ?
C17 C18 H18B 109.5 . . ?
H18A C18 H18B 109.5 . . ?
C17 C18 H18C 109.5 . . ?
H18A C18 H18C 109.5 . . ?
H18B C18 H18C 109.5 . . ?
C20 C21 H21A 109.5 . . ?
C20 C21 H21B 109.5 . . ?
H21A C21 H21B 109.5 . . ?
C20 C21 H21C 109.5 . . ?
H21A C21 H21C 109.5 . . ?
H21B C21 H21C 109.5 . . ?
C17 C19 H19A 109.5 . . ?
C17 C19 H19B 109.5 . . ?
H19A C19 H19B 109.5 . . ?
C17 C19 H19C 109.5 . . ?
H19A C19 H19C 109.5 . . ?
H19B C19 H19C 109.5 . . ?

loop_
_geom_bond_atom_site_label_1
_geom_bond_atom_site_label_2
_geom_bond_distance
_geom_bond_site_symmetry_2
_geom_bond_publ_flag
Pd1 C1 1.970(4) . ?
Pd1 C10 2.034(4) . ?
Pd1 N3 2.166(3) . ?
Pd1 Br1 2.4528(5) . ?
N1 C1 1.348(5) . ?
N1 C2 1.391(5) . ?
N1 C11 1.443(5) . ?
N2 C1 1.369(5) . ?
N2 C3 1.392(5) . ?
N2 C4 1.410(5) . ?
N3 C4 1.332(5) . ?
N3 C8 1.356(5) . ?
N3 C1 2.639(5) . ?
C15 C14 1.367(7) . ?
C15 C16 1.395(6) . ?
C15 H15 0.9500 . ?
C12 C11 1.389(6) . ?
C12 C13 1.391(6) . ?
C12 C17 1.523(6) . ?
C4 C5 1.380(6) . ?
C17 C18 1.509(8) . ?
C17 C19 1.526(9) . ?
C17 H17 1.0000 . ?
C11 C16 1.394(6) . ?
C7 C8 1.372(6) . ?
C7 C6 1.375(6) . ?
C7 H7 0.9500 . ?
C6 C5 1.397(6) . ?
C6 H6 0.9500 . ?
C10 H10A 0.9800 . ?
C10 H10B 0.9800 . ?
C10 H10C 0.9800 . ?
C2 C3 1.342(6) . ?
C2 H2 0.9500 . ?
C14 C13 1.377(7) . ?
C14 H14 0.9500 . ?
C8 H8 0.9500 . ?
C13 H13 0.9500 . ?
C20 C22 1.520(8) . ?
C20 C16 1.528(6) . ?
C20 C21 1.541(8) . ?
C20 H20 1.0000 . ?
C3 H3 0.9500 . ?
C5 H5 0.9500 . ?
C22 H22A 0.9800 . ?
C22 H22B 0.9800 . ?
C22 H22C 0.9800 . ?
C18 H18A 0.9800 . ?
C18 H18B 0.9800 . ?
C18 H18C 0.9800 . ?
C21 H21A 0.9800 . ?
C21 H21B 0.9800 . ?
C21 H21C 0.9800 . ?
C19 H19A 0.9800 . ?
C19 H19B 0.9800 . ?
C19 H19C 0.9800 . ?

loop_
_geom_torsion_atom_site_label_1
_geom_torsion_atom_site_label_2
_geom_torsion_atom_site_label_3
_geom_torsion_atom_site_label_4
_geom_torsion
_geom_torsion_site_symmetry_1
_geom_torsion_site_symmetry_2
_geom_torsion_site_symmetry_3
_geom_torsion_site_symmetry_4
_geom_torsion_publ_flag
C1 Pd1 N3 C4 2.7(3) . . . . ?
C10 Pd1 N3 C4 38(2) . . . . ?
Br1 Pd1 N3 C4 -170.1(3) . . . . ?
C1 Pd1 N3 C8 -174.1(4) . . . . ?
C10 Pd1 N3 C8 -138.5(19) . . . . ?
Br1 Pd1 N3 C8 13.1(4) . . . . ?
C10 Pd1 N3 C1 36(2) . . . . ?
Br1 Pd1 N3 C1 -172.86(11) . . . . ?
C2 N1 C1 N2 -1.0(4) . . . . ?
C11 N1 C1 N2 179.1(4) . . . . ?
C2 N1 C1 Pd1 170.6(4) . . . . ?
C11 N1 C1 Pd1 -9.3(7) . . . . ?
C2 N1 C1 N3 2.8(12) . . . . ?
C11 N1 C1 N3 -177.1(8) . . . . ?
C3 N2 C1 N1 0.5(4) . . . . ?
C4 N2 C1 N1 -179.0(3) . . . . ?
C3 N2 C1 Pd1 -174.0(3) . . . . ?
C4 N2 C1 Pd1 6.5(5) . . . . ?
C3 N2 C1 N3 -178.3(4) . . . . ?
C4 N2 C1 N3 2.2(3) . . . . ?
C10 Pd1 C1 N1 7.1(5) . . . . ?
N3 Pd1 C1 N1 -175.8(5) . . . . ?
Br1 Pd1 C1 N1 -118.7(7) . . . . ?
C10 Pd1 C1 N2 178.2(3) . . . . ?
N3 Pd1 C1 N2 -4.7(3) . . . . ?
Br1 Pd1 C1 N2 52.4(9) . . . . ?
C10 Pd1 C1 N3 -177.17(18) . . . . ?
Br1 Pd1 C1 N3 57.1(8) . . . . ?
C4 N3 C1 N1 -6.5(11) . . . . ?
C8 N3 C1 N1 -135(3) . . . . ?
Pd1 N3 C1 N1 170.8(11) . . . . ?
C4 N3 C1 N2 -2.2(3) . . . . ?
C8 N3 C1 N2 -130(3) . . . . ?
Pd1 N3 C1 N2 175.1(3) . . . . ?
C4 N3 C1 Pd1 -177.2(3) . . . . ?
C8 N3 C1 Pd1 55(3) . . . . ?
C8 N3 C4 C5 -1.8(6) . . . . ?
Pd1 N3 C4 C5 -179.0(4) . . . . ?
C1 N3 C4 C5 -176.8(5) . . . . ?
C8 N3 C4 N2 177.0(4) . . . . ?
Pd1 N3 C4 N2 -0.2(4) . . . . ?
C1 N3 C4 N2 2.0(3) . . . . ?
C1 N2 C4 N3 -4.1(5) . . . . ?
C3 N2 C4 N3 176.5(4) . . . . ?
C1 N2 C4 C5 174.7(4) . . . . ?
C3 N2 C4 C5 -4.7(7) . . . . ?
C11 C12 C17 C18 -131.5(5) . . . . ?
C13 C12 C17 C18 47.6(6) . . . . ?
C11 C12 C17 C19 107.0(5) . . . . ?
C13 C12 C17 C19 -73.9(6) . . . . ?
C13 C12 C11 C16 0.4(6) . . . . ?
C17 C12 C11 C16 179.6(4) . . . . ?
C13 C12 C11 N1 178.6(4) . . . . ?
C17 C12 C11 N1 -2.2(6) . . . . ?
C1 N1 C11 C12 88.5(5) . . . . ?
C2 N1 C11 C12 -91.4(5) . . . . ?
C1 N1 C11 C16 -93.2(5) . . . . ?
C2 N1 C11 C16 86.9(5) . . . . ?
C8 C7 C6 C5 0.1(8) . . . . ?
C1 N1 C2 C3 1.2(5) . . . . ?
C11 N1 C2 C3 -178.9(4) . . . . ?
C16 C15 C14 C13 -0.3(7) . . . . ?
C4 N3 C8 C7 1.1(6) . . . . ?
Pd1 N3 C8 C7 177.8(3) . . . . ?
C1 N3 C8 C7 127(3) . . . . ?
C6 C7 C8 N3 -0.3(7) . . . . ?
C15 C14 C13 C12 -0.9(7) . . . . ?
C11 C12 C13 C14 0.9(7) . . . . ?
C17 C12 C13 C14 -178.3(5) . . . . ?
N1 C2 C3 N2 -0.8(5) . . . . ?
C1 N2 C3 C2 0.3(5) . . . . ?
C4 N2 C3 C2 179.7(4) . . . . ?
C12 C11 C16 C15 -1.5(6) . . . . ?
N1 C11 C16 C15 -179.8(4) . . . . ?
C12 C11 C16 C20 179.3(4) . . . . ?
N1 C11 C16 C20 1.0(6) . . . . ?
C14 C15 C16 C11 1.5(7) . . . . ?
C14 C15 C16 C20 -179.3(5) . . . . ?
C22 C20 C16 C11 113.0(6) . . . . ?
C21 C20 C16 C11 -121.8(5) . . . . ?
C22 C20 C16 C15 -66.2(6) . . . . ?
C21 C20 C16 C15 59.0(6) . . . . ?
N3 C4 C5 C6 1.5(7) . . . . ?
N2 C4 C5 C6 -177.1(4) . . . . ?
C7 C6 C5 C4 -0.6(7) . . . . ?
